data_4350408
loop_
_publ_author_name
'Manna, Subal Chandra'
'Zangrando, Ennio'
'Bencini, Alessandro'
'Benelli, Cristiano'
'Chaudhuri, Nirmalendu Ray'

_publ_section_title
;
 Syntheses, crystal structures, and magnetic properties of
 [Ln(III)2(Succinate)3(H2O)2].0.5H2O [Ln = Pr, Nd, Sm, Eu, Gd, and Dy]
 polymeric networks: unusual ferromagnetic coupling in Gd derivative.
;
_journal_issue 22
_journal_name_full 'Inorganic chemistry'
_journal_page_first 9114
_journal_page_last 9122
_journal_paper_doi 10.1021/ic060807d
_journal_volume 45
_journal_year 2006
_chemical_formula_moiety 'C12 H16 Dy2 O14, 0.5(H2 O)'
_chemical_formula_sum 'C12 H17 Dy2 O14.5'
_chemical_formula_weight 718.26
_chemical_name_systematic
;
 (tris-succinate)-bis(aquo-dysprosium(III)) hemihydrated
;
_space_group_IT_number 15
_space_group_name_Hall '-I 2ya'
_space_group_name_H-M_alt 'I 1 2/a 1'
_symmetry_cell_setting monoclinic
_symmetry_space_group_name_H-M 'I 1 2/a 1'
_atom_sites_solution_hydrogens geom
_atom_sites_solution_primary direct
_atom_sites_solution_secondary difmap
_audit_creation_method SHELXL-97
_cell_angle_alpha 90.00
_cell_angle_beta 101.02(2)
_cell_angle_gamma 90.00
_cell_formula_units_Z 4
_cell_length_a 13.825(2)
_cell_length_b 7.7180(7)
_cell_length_c 17.321(3)
_cell_measurement_temperature 293(2)
_cell_volume 1814.1(5)
_computing_cell_refinement 'Denzo-Scalepack (Macromol. Crystall., 1997)'
_computing_data_collection 'Nonius Xpress'
_computing_data_reduction 'Denzo-Scalepack (Macromol. Crystall., 1997)'
_computing_molecular_graphics 'Ortep3/windows (Farrugia,1997)'
_computing_publication_material 'Wingx 1.64.05 (Farrugia, 1999)'
_computing_structure_refinement 'SHELX97 (Sheldrick, 1998)'
_computing_structure_solution 'SHELX97 (Sheldrick, 1998)'
_diffrn_ambient_temperature 293(2)
_diffrn_measured_fraction_theta_full 0.895
_diffrn_measured_fraction_theta_max 0.895
_diffrn_measurement_device_type 'image plate dip1030'
_diffrn_measurement_method 'laser scanner'
_diffrn_radiation_monochromator graphite
_diffrn_radiation_source 'fine-focus sealed tube'
_diffrn_radiation_type Mok\a
_diffrn_radiation_wavelength 0.71073
_diffrn_reflns_av_R_equivalents 0.0330
_diffrn_reflns_av_sigmaI/netI 0.0307
_diffrn_reflns_limit_h_max 19
_diffrn_reflns_limit_h_min -19
_diffrn_reflns_limit_k_max 10
_diffrn_reflns_limit_k_min 0
_diffrn_reflns_limit_l_max 24
_diffrn_reflns_limit_l_min 0
_diffrn_reflns_number 10735
_diffrn_reflns_theta_full 30.59
_diffrn_reflns_theta_max 30.59
_diffrn_reflns_theta_min 3.04
_diffrn_source 'Enraf Nonius FR590'
_exptl_absorpt_coefficient_mu 8.251
_exptl_crystal_colour colourless
_exptl_crystal_density_diffrn 2.630
_exptl_crystal_density_method 'not measured'
_exptl_crystal_description prism
_exptl_crystal_F_000 1348
_refine_diff_density_max 1.303
_refine_diff_density_min -0.855
_refine_diff_density_rms 0.194
_refine_ls_extinction_method none
_refine_ls_goodness_of_fit_ref 1.120
_refine_ls_hydrogen_treatment mixed
_refine_ls_matrix_type full
_refine_ls_number_parameters 141
_refine_ls_number_reflns 2493
_refine_ls_number_restraints 5
_refine_ls_restrained_S_all 1.119
_refine_ls_R_factor_all 0.0293
_refine_ls_R_factor_gt 0.0281
_refine_ls_shift/su_max 0.002
_refine_ls_shift/su_mean 0.000
_refine_ls_structure_factor_coef Fsqd
_refine_ls_weighting_details 'calc w=1/[\s^2^(Fo^2^)+(0.0499P)^2^+1.4838P] where P=(Fo^2^+2Fc^2^)/3'
_refine_ls_weighting_scheme calc
_refine_ls_wR_factor_gt 0.0790
_refine_ls_wR_factor_ref 0.0798
_reflns_number_gt 2362
_reflns_number_total 2493
_reflns_threshold_expression >2sigma(I)
_cod_data_source_file ic060807dsi20060511_082202.cif
_cod_data_source_block ind425_Complex_6
_cod_original_cell_volume 1814.1(4)
_cod_original_sg_symbol_H-M 'I 2/a'
_cod_original_formula_sum 'C12 H17 Dy2 O14.50'
_cod_database_code 4350408

loop_
_symmetry_equiv_pos_as_xyz
'x, y, z'
'-x+1/2, y, -z'
'x+1/2, y+1/2, z+1/2'
'-x+1, y+1/2, -z+1/2'
'-x, -y, -z'
'x-1/2, -y, z'
'-x+1/2, -y+1/2, -z+1/2'
'x, -y+1/2, z+1/2'

loop_
_atom_site_label
_atom_site_type_symbol
_atom_site_fract_x
_atom_site_fract_y
_atom_site_fract_z
_atom_site_U_iso_or_equiv
_atom_site_adp_type
_atom_site_occupancy
_atom_site_symmetry_multiplicity
_atom_site_calc_flag
_atom_site_refinement_flags
Dy Dy 0.461068(10) 0.216949(18) 0.231432(8) 0.02723(8) Uani 1 1 d .
O1W O 0.31928(17) 0.3871(4) 0.16741(16) 0.0390(5) Uani 1 1 d D
H1A H 0.260(2) 0.357(6) 0.171(3) 0.058 Uiso 1 1 d D
H1B H 0.317(3) 0.495(3) 0.172(3) 0.058 Uiso 1 1 d D
O1 O 0.6264(2) 0.2424(4) 0.30384(18) 0.0381(6) Uani 1 1 d .
O2 O 0.66117(18) 0.5261(3) 0.31947(16) 0.0393(5) Uani 1 1 d .
O3 O 0.8574(2) 0.7361(3) 0.33017(17) 0.0371(5) Uani 1 1 d .
O4 O 0.94945(17) 0.5169(3) 0.31270(14) 0.0347(5) Uani 1 1 d .
C1 C 0.6828(2) 0.3699(4) 0.32999(18) 0.0315(6) Uani 1 1 d .
C2 C 0.7838(2) 0.3255(5) 0.3774(2) 0.0340(6) Uani 1 1 d .
H2A H 0.8196 0.2594 0.3444 0.041 Uiso 1 1 calc R
H2B H 0.7755 0.2519 0.4211 0.041 Uiso 1 1 calc R
C3 C 0.8460(2) 0.4832(5) 0.40986(18) 0.0343(6) Uani 1 1 d .
H3A H 0.8062 0.5598 0.4354 0.041 Uiso 1 1 calc R
H3B H 0.9012 0.4444 0.4494 0.041 Uiso 1 1 calc R
C4 C 0.8850(2) 0.5838(4) 0.34748(17) 0.0300(5) Uani 1 1 d .
O6 O 0.48314(17) -0.0184(3) 0.32342(13) 0.0336(5) Uani 1 1 d .
O5 O 0.5267(2) -0.2303(3) 0.40650(15) 0.0390(6) Uani 1 1 d .
C5 C 0.5012(2) -0.0773(4) 0.39459(18) 0.0313(5) Uani 1 1 d .
C6 C 0.4909(3) 0.0436(5) 0.46020(19) 0.0435(8) Uani 1 1 d .
H6A H 0.4250 0.0922 0.4500 0.052 Uiso 1 1 calc R
H6B H 0.5372 0.1384 0.4612 0.052 Uiso 1 1 calc R
O2W O 0.2500 0.4710(16) 0.0000 0.071(3) Uani 0.50 2 d SPD
H2 H 0.270(10) 0.402(7) 0.0389(6) 0.106 Uiso 0.50 1 d PD

loop_
_atom_site_aniso_label
_atom_site_aniso_U_11
_atom_site_aniso_U_22
_atom_site_aniso_U_33
_atom_site_aniso_U_23
_atom_site_aniso_U_13
_atom_site_aniso_U_12
Dy 0.02641(11) 0.02642(16) 0.02836(11) 0.00044(4) 0.00399(7) 0.00006(4)
O1W 0.0297(11) 0.0346(13) 0.0504(14) 0.0035(10) 0.0018(10) 0.0005(9)
O1 0.0285(12) 0.0339(11) 0.0467(15) -0.0003(11) -0.0057(10) -0.0015(10)
O2 0.0329(11) 0.0326(12) 0.0488(13) 0.0023(10) -0.0009(10) 0.0026(9)
O3 0.0352(12) 0.0332(12) 0.0459(14) 0.0009(10) 0.0155(10) 0.0000(9)
O4 0.0356(11) 0.0357(12) 0.0347(11) 0.0034(9) 0.0111(9) 0.0061(9)
C1 0.0277(12) 0.0327(15) 0.0334(14) 0.0021(11) 0.0038(10) -0.0007(10)
C2 0.0276(13) 0.0317(14) 0.0409(16) 0.0053(13) 0.0019(11) -0.0015(11)
C3 0.0317(13) 0.0403(16) 0.0308(13) -0.0001(11) 0.0059(10) -0.0019(11)
C4 0.0275(12) 0.0324(14) 0.0293(12) -0.0030(10) 0.0030(10) -0.0030(10)
O6 0.0381(11) 0.0358(12) 0.0271(9) 0.0002(8) 0.0067(8) 0.0060(9)
O5 0.0525(16) 0.0348(14) 0.0301(12) 0.0003(8) 0.0090(10) -0.0006(10)
C5 0.0336(13) 0.0306(14) 0.0303(13) -0.0014(10) 0.0072(10) -0.0021(11)
C6 0.065(2) 0.0367(17) 0.0288(14) -0.0014(12) 0.0086(14) 0.0065(15)
O2W 0.075(7) 0.088(8) 0.046(5) 0.000 0.005(5) 0.000

loop_
_atom_type_symbol
_atom_type_description
_atom_type_scat_dispersion_real
_atom_type_scat_dispersion_imag
_atom_type_scat_source
C C 0.0033 0.0016 'International Tables Vol C Tables 4.2.6.8 and 6.1.1.4'
H H 0.0000 0.0000 'International Tables Vol C Tables 4.2.6.8 and 6.1.1.4'
O O 0.0106 0.0060 'International Tables Vol C Tables 4.2.6.8 and 6.1.1.4'
Dy Dy -0.1892 4.4098 'International Tables Vol C Tables 4.2.6.8 and 6.1.1.4'

loop_
_geom_angle_atom_site_label_1
_geom_angle_atom_site_label_2
_geom_angle_atom_site_label_3
_geom_angle
_geom_angle_site_symmetry_1
_geom_angle_site_symmetry_3
O2 Dy O4 77.31(9) 4_545 7_655
O2 Dy O1 144.60(10) 4_545 .
O4 Dy O1 74.31(10) 7_655 .
O2 Dy O6 76.05(9) 4_545 .
O4 Dy O6 68.49(8) 7_655 .
O1 Dy O6 74.14(10) . .
O2 Dy O6 130.88(9) 4_545 4
O4 Dy O6 106.59(8) 7_655 4
O1 Dy O6 78.12(10) . 4
O6 Dy O6 152.12(3) . 4
O2 Dy O1W 72.65(10) 4_545 .
O4 Dy O1W 132.77(9) 7_655 .
O1 Dy O1W 142.75(10) . .
O6 Dy O1W 134.30(9) . .
O6 Dy O1W 70.06(8) 4 .
O2 Dy O3 82.95(10) 4_545 6_565
O4 Dy O3 137.61(8) 7_655 6_565
O1 Dy O3 104.38(10) . 6_565
O6 Dy O3 70.52(8) . 6_565
O6 Dy O3 114.65(8) 4 6_565
O1W Dy O3 73.30(9) . 6_565
O2 Dy O5 85.14(10) 4_545 4
O4 Dy O5 71.29(8) 7_655 4
O1 Dy O5 105.00(11) . 4
O6 Dy O5 138.35(8) . 4
O6 Dy O5 52.96(8) 4 4
O1W Dy O5 70.63(10) . 4
O3 Dy O5 143.91(10) 6_565 4
O2 Dy O4 128.37(9) 4_545 6_565
O4 Dy O4 152.54(2) 7_655 6_565
O1 Dy O4 78.25(10) . 6_565
O6 Dy O4 105.12(8) . 6_565
O6 Dy O4 65.95(8) 4 6_565
O1W Dy O4 71.52(9) . 6_565
O3 Dy O4 51.81(8) 6_565 6_565
O5 Dy O4 115.60(8) 4 6_565
O2 Dy C5 107.22(10) 4_545 4
O4 Dy C5 89.65(8) 7_655 4
O1 Dy C5 93.42(10) . 4
O6 Dy C5 156.93(8) . 4
O6 Dy C5 27.15(8) 4 4
O1W Dy C5 66.30(9) . 4
O3 Dy C5 132.23(9) 6_565 4
O5 Dy C5 25.91(9) 4 4
O4 Dy C5 90.82(8) 6_565 4
O2 Dy C4 105.73(9) 4_545 6_565
O4 Dy C4 154.66(8) 7_655 6_565
O1 Dy C4 91.70(10) . 6_565
O6 Dy C4 87.58(8) . 6_565
O6 Dy C4 90.55(8) 4 6_565
O1W Dy C4 70.24(9) . 6_565
O3 Dy C4 25.60(9) 6_565 6_565
O5 Dy C4 133.64(9) 4 6_565
O4 Dy C4 26.21(8) 6_565 6_565
C5 Dy C4 112.60(9) 4 6_565
C1 O1 Dy 134.6(2) . .
C1 O2 Dy 144.8(2) . 4
C4 O3 Dy 96.5(2) . 6_665
C4 O4 Dy 154.9(2) . 7_655
C4 O4 Dy 93.4(2) . 6_665
Dy O4 Dy 110.19(9) 7_655 6_665
O2 C1 O1 125.3(3) . .
O2 C1 C2 117.8(3) . .
O1 C1 C2 116.9(3) . .
C1 C2 C3 114.4(3) . .
C4 C3 C2 113.4(3) . .
O3 C4 O4 118.3(3) . .
O3 C4 C3 121.2(3) . .
O4 C4 C3 120.4(3) . .
O3 C4 Dy 57.91(17) . 6_665
O4 C4 Dy 60.44(17) . 6_665
C3 C4 Dy 178.5(2) . 6_665
C5 O6 Dy 151.3(2) . .
C5 O6 Dy 93.40(19) . 4_545
Dy O6 Dy 112.65(9) . 4_545
C5 O5 Dy 93.8(2) . 4_545
O5 C5 O6 119.4(3) . .
O5 C5 C6 122.2(3) . .
O6 C5 C6 118.4(3) . .
O5 C5 Dy 60.28(18) . 4_545
O6 C5 Dy 59.45(16) . 4_545
C6 C5 Dy 173.6(2) . 4_545
C5 C6 C6 113.0(4) . 5_656

loop_
_geom_bond_atom_site_label_1
_geom_bond_atom_site_label_2
_geom_bond_distance
_geom_bond_site_symmetry_2
Dy O2 2.288(2) 4_545
Dy O4 2.394(2) 7_655
Dy O1 2.396(3) .
Dy O6 2.397(2) .
Dy O6 2.439(2) 4
Dy O1W 2.442(2) .
Dy O3 2.459(3) 6_565
Dy O5 2.461(3) 4
Dy O4 2.513(2) 6_565
Dy C5 2.828(3) 4
Dy C4 2.884(3) 6_565
O1 C1 1.282(4) .
O2 C1 1.247(4) .
O2 Dy 2.288(2) 4
O3 C4 1.254(4) .
O3 Dy 2.459(3) 6_665
O4 C4 1.276(4) .
O4 Dy 2.394(2) 7_655
O4 Dy 2.513(2) 6_665
C1 C2 1.518(4) .
C2 C3 1.534(5) .
C3 C4 1.511(4) .
C4 Dy 2.884(3) 6_665
O6 C5 1.293(4) .
O6 Dy 2.439(2) 4_545
O5 C5 1.238(4) .
O5 Dy 2.461(3) 4_545
C5 C6 1.498(4) .
C5 Dy 2.828(3) 4_545
C6 C6 1.511(7) 5_656

loop_
_geom_torsion_atom_site_label_1
_geom_torsion_atom_site_label_2
_geom_torsion_atom_site_label_3
_geom_torsion_atom_site_label_4
_geom_torsion
_geom_torsion_site_symmetry_1
_geom_torsion_site_symmetry_3
_geom_torsion_site_symmetry_4
O2 Dy O1 C1 -176.7(3) 4_545 . .
O4 Dy O1 C1 145.5(4) 7_655 . .
O6 Dy O1 C1 -143.0(4) . . .
O6 Dy O1 C1 34.2(3) 4 . .
O1W Dy O1 C1 2.7(4) . . .
O3 Dy O1 C1 -78.5(4) 6_565 . .
O5 Dy O1 C1 80.3(3) 4 . .
O4 Dy O1 C1 -33.3(3) 6_565 . .
C5 Dy O1 C1 56.8(3) 4 . .
C4 Dy O1 C1 -56.0(3) 6_565 . .
Dy O2 C1 O1 4.9(7) 4 . .
Dy O2 C1 C2 -175.2(3) 4 . .
Dy O1 C1 O2 -2.8(6) . . .
Dy O1 C1 C2 177.3(2) . . .
O2 C1 C2 C3 2.5(4) . . .
O1 C1 C2 C3 -177.6(3) . . .
C1 C2 C3 C4 -72.6(4) . . .
Dy O3 C4 O4 0.6(3) 6_665 . .
Dy O3 C4 C3 178.5(2) 6_665 . .
Dy O4 C4 O3 -160.8(4) 7_655 . .
Dy O4 C4 O3 -0.6(3) 6_665 . .
Dy O4 C4 C3 21.2(6) 7_655 . .
Dy O4 C4 C3 -178.5(2) 6_665 . .
Dy O4 C4 Dy -160.2(5) 7_655 . 6_665
C2 C3 C4 O3 114.6(3) . . .
C2 C3 C4 O4 -67.5(4) . . .
C2 C3 C4 Dy 169(8) . . 6_665
O2 Dy O6 C5 -138.0(4) 4_545 . .
O4 Dy O6 C5 140.4(4) 7_655 . .
O1 Dy O6 C5 61.3(4) . . .
O6 Dy O6 C5 55.4(4) 4 . .
O1W Dy O6 C5 -90.2(4) . . .
O3 Dy O6 C5 -50.7(4) 6_565 . .
O5 Dy O6 C5 156.2(4) 4 . .
O4 Dy O6 C5 -11.5(4) 6_565 . .
C5 Dy O6 C5 120.7(4) 4 . .
C4 Dy O6 C5 -31.1(4) 6_565 . .
O2 Dy O6 Dy 68.30(11) 4_545 . 4_545
O4 Dy O6 Dy -13.34(10) 7_655 . 4_545
O1 Dy O6 Dy -92.38(12) . . 4_545
O6 Dy O6 Dy -98.25(18) 4 . 4_545
O1W Dy O6 Dy 116.10(12) . . 4_545
O3 Dy O6 Dy 155.64(13) 6_565 . 4_545
O5 Dy O6 Dy 2.53(18) 4 . 4_545
O4 Dy O6 Dy -165.16(9) 6_565 . 4_545
C5 Dy O6 Dy -33.0(3) 4 . 4_545
C4 Dy O6 Dy 175.16(11) 6_565 . 4_545
Dy O5 C5 O6 6.5(3) 4_545 . .
Dy O5 C5 C6 -173.2(3) 4_545 . .
Dy O6 C5 O5 -162.4(3) . . .
Dy O6 C5 O5 -6.6(3) 4_545 . .
Dy O6 C5 C6 17.3(6) . . .
Dy O6 C5 C6 173.1(3) 4_545 . .
Dy O6 C5 Dy -155.8(4) . . 4_545
O5 C5 C6 C6 -3.2(7) . . 5_656
O6 C5 C6 C6 177.1(4) . . 5_656
Dy C5 C6 C6 -114(2) 4_545 . 5_656
C5 C6 C6 C5 180.000(1) . 5_656 5_656
